data_9004581
loop_
_publ_author_name
'Li, Y.'
'Burns, P. C.'

_publ_section_title
;
 Investigations of crystal-chemical variability in lead uranyl oxide
 hydrates. II. Fourmarierite
 Note: sample CMNMC 81098
;
_journal_name_full 'The Canadian Mineralogist'
_journal_page_first 737
_journal_page_last 749
_journal_paper_doi 10.2113/gscanmin.38.3.737
_journal_volume 38
_journal_year 2000
_chemical_compound_source 'Shinkolobwe, Democratic Republic of Congo'
_chemical_formula_sum 'H10 O19 Pb U4'
_chemical_name_mineral Fourmarierite
_space_group_IT_number 36
_symmetry_space_group_name_Hall 'B -2 -2b'
_symmetry_space_group_name_H-M 'B b 21 m'
_cell_angle_alpha 90
_cell_angle_beta 90
_cell_angle_gamma 90
_cell_formula_units_Z 8
_cell_length_a 14.013
_cell_length_b 16.420
_cell_length_c 14.329
_cell_volume 3297.009
_database_code_amcsd 0005673
_exptl_crystal_density_diffrn 5.928
_cod_original_formula_sum 'U4 Pb O19 H10'
_cod_database_code 9004581

loop_
_space_group_symop_operation_xyz
x,y,z
1/2+x,y,1/2+z
-x,1/2+y,z
1/2-x,1/2+y,1/2+z
x,y,-z
1/2+x,y,1/2-z
-x,1/2+y,-z
1/2-x,1/2+y,1/2-z

loop_
_atom_site_label
_atom_site_fract_x
_atom_site_fract_y
_atom_site_fract_z
_atom_site_U_iso_or_equiv
_atom_site_type_symbol
_atom_site_attached_hydrogens
U(1) 0.02480 0.11680 0.24320 0.01400 U 0
U(2) 0.01530 0.38300 0.24000 0.01400 U 0
U(3) 0.27230 0.02140 0.22150 0.01400 U 0
U(4) 0.24170 0.25340 0.26150 0.01500 U 0
Pb(1) 0.18700 0.38170 0.00000 0.02700 Pb 0
Pb(2) 0.32880 0.60340 0.00000 0.02600 Pb 0
O(1) -0.00230 0.13970 0.12310 0.02600 O 0
O(2) 0.05120 0.10180 0.36550 0.02000 O 0
O(3) 0.05340 0.37940 0.11950 0.02300 O 0
O(4) -0.02820 0.39150 0.35840 0.03300 O 0
O(5) 0.28750 0.02950 0.09700 0.02400 O 0
O(6) 0.24740 0.01450 0.34330 0.01900 O 0
O(7) 0.25050 0.29540 0.14280 0.02500 O 0
O(8) 0.23940 0.22150 0.38360 0.02800 O 0
O(9) 0.10750 -0.01040 0.19310 0.01400 O 0
O(10) -0.07280 0.01270 0.24150 0.01800 O 0
O(11) -0.13290 0.16160 0.28940 0.01500 O 0
O-H(12) 0.06800 0.25750 0.27150 0.02600 O 1
O(13) 0.18110 0.13790 0.21560 0.02500 O 0
O(14) -0.11630 0.31610 0.18850 0.01700 O 0
O-H(15) 0.18280 0.38700 0.29970 0.02500 O 1
Wat(16) 0.13020 0.54810 0.00000 0.04300 O 2
Wat(17) 0.37100 0.45390 0.00000 0.03200 O 2
Wat(18) 0.13580 0.21950 0.00000 0.05200 O 2
Wat(19) 0.45770 0.73800 0.00000 0.06800 O 2
Wat(20) 0.11730 -0.03800 0.00000 0.05300 O 2
Wat(21) 0.35530 0.17290 0.00000 0.04100 O 2
Wat(22) 0.09120 0.77800 0.00000 0.04000 O 2
Wat(23) 0.32920 0.87560 0.00000 0.07600 O 2

loop_
_cod_changelog_entry_id
_cod_changelog_entry_author
_cod_changelog_entry_date
_cod_changelog_entry_text
1
;cod-tools version 3.8.0
Id: cif_guess_AMCSD_atom_types 9581 2023-05-17 12:35:41Z saulius
;
2023-05-23T09:15:55+03:00
;Derived atom types and hydrogen counts
from atom names that follow the AMCSD naming convention
(Wat == water, O-H == hydroxyl).
;

loop_
_cod_related_entry_id
_cod_related_entry_database
_cod_related_entry_code
1 AMCSD 0005673
